data_4508048
loop_
_publ_author_name
'Clevers, Simon'
'Simon, Florent'
'Sanselme, Morgane'
'Dupray, Valerie'
'Coquerel, Gerard'

_publ_section_title
;
 Monotropic Transition Mechanism ofm-Hydroxybenzoic Acid Investigated by
 Temperature-Resolved Second Harmonic Generation
;
_journal_issue 8
_journal_name_full 'Crystal Growth &amp; Design'
_journal_page_first 3697
_journal_paper_doi 10.1021/cg400712s
_journal_volume 13
_journal_year 2013
_chemical_absolute_configuration unk
_chemical_compound_source 'synthesis as described'
_chemical_formula_moiety 'C7 H6 O3'
_chemical_formula_sum 'C7 H6 O3'
_chemical_formula_weight 138.12
_chemical_name_systematic
;
 ?
;
_space_group_IT_number 33
_symmetry_cell_setting orthorhombic
_symmetry_Int_Tables_number 33
_symmetry_space_group_name_Hall 'P 2c -2n'
_symmetry_space_group_name_H-M 'P n a 21'
_atom_sites_solution_hydrogens geom
_atom_sites_solution_primary direct
_atom_sites_solution_secondary difmap
_audit_conform_dict_location ftp://ftp.iucr.org/pub/cif_core.dic
_audit_conform_dict_name cif_core.dic
_audit_conform_dict_version 2.4
_audit_creation_date 2012-12-18T16:58:03-00:00
_audit_creation_method 'WinGX routine CIF_UPDATE'
_cell_angle_alpha 90
_cell_angle_beta 90
_cell_angle_gamma 90
_cell_formula_units_Z 4
_cell_length_a 20.085(2)
_cell_length_b 3.7591(4)
_cell_length_c 8.2934(10)
_cell_measurement_reflns_used 0
_cell_measurement_temperature 293(2)
_cell_measurement_theta_max 0
_cell_measurement_theta_min 0
_cell_measurement_wavelength 0.71073
_cell_volume 626.16(12)
_computing_molecular_graphics 'Ortep-3 for Windows (Farrugia, 1997)'
_computing_publication_material 'WinGX publication routines (Farrugia, 1999)'
_computing_structure_refinement 'SHELXL-97 (Sheldrick, 2008)'
_diffrn_ambient_temperature 293(2)
_diffrn_measured_fraction_theta_full 1
_diffrn_measured_fraction_theta_max 1
_diffrn_radiation_monochromator graphite
_diffrn_radiation_probe x-ray
_diffrn_radiation_type MoK\a
_diffrn_radiation_wavelength 0.71073
_diffrn_reflns_av_R_equivalents 0.0205
_diffrn_reflns_av_unetI/netI 0.0182
_diffrn_reflns_limit_h_max 24
_diffrn_reflns_limit_h_min -25
_diffrn_reflns_limit_k_max 4
_diffrn_reflns_limit_k_min -4
_diffrn_reflns_limit_l_max 10
_diffrn_reflns_limit_l_min -10
_diffrn_reflns_number 4530
_diffrn_reflns_theta_full 26.38
_diffrn_reflns_theta_max 26.38
_diffrn_reflns_theta_min 2.03
_exptl_absorpt_coefficient_mu 0.116
_exptl_absorpt_correction_type none
_exptl_crystal_colour colourless
_exptl_crystal_density_diffrn 1.465
_exptl_crystal_density_method 'not measured'
_exptl_crystal_description prism
_exptl_crystal_F_000 288
_exptl_crystal_size_max 0
_exptl_crystal_size_mid 0
_exptl_crystal_size_min 0
_refine_diff_density_max 0.206
_refine_diff_density_min -0.126
_refine_diff_density_rms 0.037
_refine_ls_abs_structure_details 'Flack H D (1983), Acta Cryst. A39, 876-881'
_refine_ls_abs_structure_Flack 1.1(10)
_refine_ls_extinction_method none
_refine_ls_goodness_of_fit_ref 1.052
_refine_ls_hydrogen_treatment constr
_refine_ls_matrix_type full
_refine_ls_number_parameters 93
_refine_ls_number_reflns 1283
_refine_ls_number_restraints 1
_refine_ls_restrained_S_all 1.052
_refine_ls_R_factor_all 0.0332
_refine_ls_R_factor_gt 0.0319
_refine_ls_shift/su_max 0
_refine_ls_shift/su_mean 0
_refine_ls_structure_factor_coef Fsqd
_refine_ls_weighting_details 'calc w=1/[\s^2^(Fo^2^)+(0.0597P)^2^+0.0332P] where P=(Fo^2^+2Fc^2^)/3'
_refine_ls_weighting_scheme calc
_refine_ls_wR_factor_gt 0.0859
_refine_ls_wR_factor_ref 0.0871
_reflns_number_gt 1224
_reflns_number_total 1283
_reflns_threshold_expression >2\s(I)
_cod_data_source_file cg400712s_si_002.cif
_cod_data_source_block new
_cod_database_code 4508048

loop_
_symmetry_equiv_pos_as_xyz
'x, y, z'
'-x, -y, z+1/2'
'-x+1/2, y+1/2, z+1/2'
'x+1/2, -y+1/2, z'

loop_
_atom_site_label
_atom_site_type_symbol
_atom_site_fract_x
_atom_site_fract_y
_atom_site_fract_z
_atom_site_U_iso_or_equiv
_atom_site_adp_type
_atom_site_occupancy
_atom_site_symmetry_multiplicity
_atom_site_calc_flag
_atom_site_refinement_flags
C1 C 0.08880(7) 0.2271(4) 0.01049(18) 0.0343(3) Uani 1 1 d .
C2 C 0.11866(7) 0.1513(3) 0.17089(18) 0.0307(3) Uani 1 1 d .
C3 C 0.18160(7) 0.0036(4) 0.18608(19) 0.0359(3) Uani 1 1 d .
H3 H 0.2061 -0.0555 0.0948 0.043 Uiso 1 1 calc R
C4 C 0.20774(8) -0.0550(4) 0.3385(2) 0.0398(4) Uani 1 1 d .
H4 H 0.2501 -0.1525 0.3494 0.048 Uiso 1 1 calc R
C5 C 0.17131(7) 0.0305(4) 0.47389(17) 0.0383(4) Uani 1 1 d .
H5 H 0.1888 -0.0117 0.576 0.046 Uiso 1 1 calc R
C6 C 0.10862(7) 0.1793(4) 0.45757(16) 0.0343(3) Uani 1 1 d .
C7 C 0.08185(8) 0.2370(4) 0.3072(2) 0.0335(3) Uani 1 1 d .
H7 H 0.0394 0.3328 0.2969 0.04 Uiso 1 1 calc R
O1 O 0.12508(6) 0.1157(4) -0.11182(14) 0.0508(3) Uani 1 1 d .
H1 H 0.1056 0.1588 -0.1965 0.076 Uiso 1 1 calc R
O2 O 0.03626(5) 0.3778(4) -0.00854(12) 0.0514(4) Uani 1 1 d .
O3 O 0.07449(6) 0.2660(4) 0.59576(13) 0.0507(4) Uani 1 1 d .
H3A H 0.0384 0.3535 0.5718 0.076 Uiso 1 1 calc R

loop_
_atom_site_aniso_label
_atom_site_aniso_U_11
_atom_site_aniso_U_22
_atom_site_aniso_U_33
_atom_site_aniso_U_23
_atom_site_aniso_U_13
_atom_site_aniso_U_12
C1 0.0328(6) 0.0446(8) 0.0254(6) 0.0021(6) 0.0004(6) 0.0024(5)
C2 0.0304(6) 0.0356(7) 0.0261(6) 0.0007(6) -0.0012(5) 0.0011(5)
C3 0.0326(7) 0.0415(7) 0.0336(8) 0.0010(6) 0.0030(6) 0.0055(5)
C4 0.0304(7) 0.0472(8) 0.0418(8) 0.0025(7) -0.0057(6) 0.0091(6)
C5 0.0374(7) 0.0460(8) 0.0314(8) 0.0033(6) -0.0079(6) 0.0027(6)
C6 0.0349(7) 0.0409(7) 0.0270(7) 0.0002(6) 0.0004(6) 0.0014(6)
C7 0.0284(7) 0.0424(7) 0.0297(7) 0.0012(6) -0.0024(5) 0.0053(6)
O1 0.0454(6) 0.0831(9) 0.0238(5) 0.0010(6) 0.0008(4) 0.0171(6)
O2 0.0395(6) 0.0849(9) 0.0297(6) 0.0036(5) -0.0017(5) 0.0223(5)
O3 0.0458(6) 0.0820(9) 0.0241(6) 0.0016(5) -0.0008(5) 0.0188(6)

loop_
_atom_type_symbol
_atom_type_description
_atom_type_scat_dispersion_real
_atom_type_scat_dispersion_imag
_atom_type_scat_source
C C 0.0033 0.0016 'International Tables Vol C Tables 4.2.6.8 and 6.1.1.4'
H H 0 0 'International Tables Vol C Tables 4.2.6.8 and 6.1.1.4'
O O 0.0106 0.006 'International Tables Vol C Tables 4.2.6.8 and 6.1.1.4'

loop_
_geom_angle_atom_site_label_1
_geom_angle_atom_site_label_2
_geom_angle_atom_site_label_3
_geom_angle
O2 C1 O1 122.12(15)
O2 C1 C2 124.00(13)
O1 C1 C2 113.88(12)
C3 C2 C7 120.29(13)
C3 C2 C1 121.73(13)
C7 C2 C1 117.98(11)
C2 C3 C4 119.46(14)
C2 C3 H3 120.3
C4 C3 H3 120.3
C5 C4 C3 120.31(13)
C5 C4 H4 119.8
C3 C4 H4 119.8
C4 C5 C6 119.82(13)
C4 C5 H5 120.1
C6 C5 H5 120.1
O3 C6 C7 121.57(12)
O3 C6 C5 117.90(13)
C7 C6 C5 120.53(13)
C6 C7 C2 119.56(12)
C6 C7 H7 120.2
C2 C7 H7 120.2
C1 O1 H1 109.5
C6 O3 H3A 109.5

loop_
_geom_bond_atom_site_label_1
_geom_bond_atom_site_label_2
_geom_bond_distance
C1 O2 1.2079(19)
C1 O1 1.3174(19)
C1 C2 1.487(2)
C2 C3 1.3863(19)
C2 C7 1.389(2)
C3 C4 1.386(2)
C3 H3 0.93
C4 C5 1.378(2)
C4 H4 0.93
C5 C6 1.384(2)
C5 H5 0.93
C6 O3 1.3747(17)
C6 C7 1.375(2)
C7 H7 0.93
O1 H1 0.82
O3 H3A 0.82

loop_
_geom_hbond_atom_site_label_D
_geom_hbond_atom_site_label_H
_geom_hbond_atom_site_label_A
_geom_hbond_distance_DH
_geom_hbond_distance_HA
_geom_hbond_distance_DA
_geom_hbond_angle_DHA
_geom_hbond_site_symmetry_A
O1 H1 O3 0.82 1.88 2.6895(17) 171 1_554
O3 H3A O2 0.82 1.93 2.7367(17) 169 2_565

loop_
_geom_torsion_atom_site_label_1
_geom_torsion_atom_site_label_2
_geom_torsion_atom_site_label_3
_geom_torsion_atom_site_label_4
_geom_torsion
O2 C1 C2 C3 -174.62(15)
O1 C1 C2 C3 5.1(2)
O2 C1 C2 C7 4.6(2)
O1 C1 C2 C7 -175.66(14)
C7 C2 C3 C4 -0.5(2)
C1 C2 C3 C4 178.67(14)
C2 C3 C4 C5 0.4(2)
C3 C4 C5 C6 -0.7(2)
C4 C5 C6 O3 -178.91(14)
C4 C5 C6 C7 1.1(2)
O3 C6 C7 C2 178.81(13)
C5 C6 C7 C2 -1.2(2)
C3 C2 C7 C6 0.9(2)
C1 C2 C7 C6 -178.29(14)
